data_2016461
loop_
_publ_author_name
'Laval, Jean Paul'
'Jennene Boukharrata, Nefla'
'Thomas, Philippe'

_publ_section_title
;
 New oxyfluorotellurates(IV): <i>M</i>TeO~3~F (<i>M</i> = Fe^III^,
 Ga^III^ and Cr^III^)
;
_journal_coeditor_code SQ3115
_journal_issue 2
_journal_name_full 'Acta Crystallographica Section C'
_journal_page_first i12
_journal_page_last i14
_journal_paper_doi 10.1107/S0108270107062683
_journal_volume 64
_journal_year 2008
_chemical_formula_iupac 'Fe Te O3 F'
_chemical_formula_moiety 'F Fe O3 Te'
_chemical_formula_sum 'F Fe O3 Te'
_chemical_formula_weight 250.45
_chemical_name_systematic
;
iron(III) oxyfluorotellurates(IV)
;
_space_group_IT_number 14
_symmetry_cell_setting monoclinic
_symmetry_space_group_name_Hall '-P 2yn'
_symmetry_space_group_name_H-M 'P 1 21/n 1'
_atom_sites_solution_primary direct
_atom_sites_solution_secondary difmap
_audit_creation_method SHELXL-97
_cell_angle_alpha 90.00
_cell_angle_beta 97.630(13)
_cell_angle_gamma 90.00
_cell_formula_units_Z 4
_cell_length_a 5.0667(7)
_cell_length_b 5.0550(7)
_cell_length_c 12.3975(15)
_cell_measurement_reflns_used 4316
_cell_measurement_temperature 293(2)
_cell_measurement_theta_max 29.98
_cell_measurement_theta_min 5.22
_cell_volume 314.72(7)
_computing_cell_refinement 'DIRAX/LSQ (Duisenberg & Schreurs, 2000)'
_computing_data_collection 'KappaCCD Server Software (Nonius, 1997)'
_computing_data_reduction 'EvalCCD (Duisenberg & Schreurs, 2000)'
_computing_molecular_graphics 'DIAMOND (Brandenburg, 2001)'
_computing_publication_material 'SHELXL97 (Sheldrick, 1997)'
_computing_structure_refinement 'SHELXL97 (Sheldrick, 1997)'
_computing_structure_solution 'SHELXS97 (Sheldrick, 1997)'
_diffrn_ambient_temperature 293(2)
_diffrn_detector_area_resol_mean 9
_diffrn_measured_fraction_theta_full 0.996
_diffrn_measured_fraction_theta_max 0.996
_diffrn_measurement_device_type 'Nonius KappaCCD'
_diffrn_measurement_method CCD
_diffrn_radiation_monochromator graphite
_diffrn_radiation_source 'fine-focus sealed tube'
_diffrn_radiation_type MoK\a
_diffrn_radiation_wavelength 0.71073
_diffrn_reflns_av_R_equivalents 0.0583
_diffrn_reflns_av_sigmaI/netI 0.0337
_diffrn_reflns_limit_h_max 7
_diffrn_reflns_limit_h_min -7
_diffrn_reflns_limit_k_max 7
_diffrn_reflns_limit_k_min -7
_diffrn_reflns_limit_l_max 17
_diffrn_reflns_limit_l_min -16
_diffrn_reflns_number 10518
_diffrn_reflns_theta_full 29.98
_diffrn_reflns_theta_max 29.98
_diffrn_reflns_theta_min 5.22
_exptl_absorpt_coefficient_mu 13.725
_exptl_absorpt_correction_T_max 0.7632
_exptl_absorpt_correction_T_min 0.3372
_exptl_absorpt_correction_type multi-scan
_exptl_absorpt_process_details '(SADABS; Bruker 2004)'
_exptl_crystal_colour Green
_exptl_crystal_density_diffrn 5.286
_exptl_crystal_density_method 'not measured'
_exptl_crystal_description 'irregular tablet shape'
_exptl_crystal_F_000 444
_exptl_crystal_size_max 0.10
_exptl_crystal_size_mid 0.04
_exptl_crystal_size_min 0.02
_refine_diff_density_max 0.876
_refine_diff_density_min -0.951
_refine_ls_extinction_coef 0.0020(3)
_refine_ls_extinction_expression Fc^*^=kFc[1+0.001xFc^2^\l^3^/sin(2\q)]^-1/4^
_refine_ls_extinction_method SHELXL97
_refine_ls_goodness_of_fit_ref 0.993
_refine_ls_matrix_type full
_refine_ls_number_parameters 56
_refine_ls_number_reflns 903
_refine_ls_number_restraints 0
_refine_ls_restrained_S_all 0.993
_refine_ls_R_factor_all 0.0373
_refine_ls_R_factor_gt 0.0209
_refine_ls_shift/su_max 0.001
_refine_ls_shift/su_mean 0.000
_refine_ls_structure_factor_coef Fsqd
_refine_ls_weighting_details 'calc w=1/[\s^2^(Fo^2^)+(0.0187P)^2^+0.0000P] where P=(Fo^2^+2Fc^2^)/3'
_refine_ls_weighting_scheme calc
_refine_ls_wR_factor_gt 0.0333
_refine_ls_wR_factor_ref 0.0360
_reflns_number_gt 757
_reflns_number_total 903
_reflns_threshold_expression >2sigma(I)
_cod_data_source_file sq3115.cif
_cod_data_source_block I
_cod_original_sg_symbol_Hall -P2yn
_cod_original_sg_symbol_H-M P21/n
_cod_database_code 2016461
_cod_database_fobs_code 2016461

loop_
_symmetry_equiv_pos_as_xyz
'x, y, z'
'-x+1/2, y+1/2, -z+1/2'
'-x, -y, -z'
'x-1/2, -y-1/2, z-1/2'

loop_
_atom_site_type_symbol
_atom_site_label
_atom_site_fract_x
_atom_site_fract_y
_atom_site_fract_z
_atom_site_U_iso_or_equiv
_atom_site_adp_type
_atom_site_calc_flag
_atom_site_occupancy
Te Te1 0.51067(4) 0.80699(5) 0.831702(17) 0.00620(8) Uani d 1
Fe Fe1 0.46203(10) 0.74548(9) 0.57193(4) 0.00643(12) Uani d 1
F F1 0.2720(4) 1.0638(4) 0.51074(15) 0.0087(4) Uani d 1
O O1 0.2994(5) 1.1099(5) 0.84327(19) 0.0111(5) Uani d 1
O O2 0.8067(5) 0.9335(4) 0.92872(18) 0.0084(5) Uani d 1
O O3 0.6280(5) 0.9215(5) 0.70277(18) 0.0083(5) Uani d 1

loop_
_atom_site_aniso_label
_atom_site_aniso_U_11
_atom_site_aniso_U_22
_atom_site_aniso_U_33
_atom_site_aniso_U_12
_atom_site_aniso_U_13
_atom_site_aniso_U_23
Te1 0.00642(12) 0.00694(12) 0.00519(12) -0.00043(9) 0.00061(8) 0.00021(9)
Fe1 0.0082(3) 0.0057(2) 0.0052(2) -0.00031(18) 0.00035(19) -0.00039(17)
F1 0.0105(11) 0.0048(10) 0.0112(10) 0.0013(8) 0.0026(8) 0.0020(8)
O1 0.0112(14) 0.0124(13) 0.0103(12) 0.0071(10) 0.0030(10) 0.0003(10)
O2 0.0105(13) 0.0068(13) 0.0069(12) -0.0017(10) -0.0031(9) 0.0013(9)
O3 0.0105(13) 0.0088(12) 0.0056(11) -0.0019(10) 0.0006(10) -0.0008(9)

loop_
_atom_type_symbol
_atom_type_description
_atom_type_scat_dispersion_real
_atom_type_scat_dispersion_imag
_atom_type_scat_source
F F 0.0171 0.0103 'International Tables Vol C Tables 4.2.6.8 and 6.1.1.4'
Fe Fe 0.3463 0.8444 'International Tables Vol C Tables 4.2.6.8 and 6.1.1.4'
O O 0.0106 0.0060 'International Tables Vol C Tables 4.2.6.8 and 6.1.1.4'
Te Te -0.5308 1.6751 'International Tables Vol C Tables 4.2.6.8 and 6.1.1.4'

loop_
_geom_angle_atom_site_label_1
_geom_angle_atom_site_label_2
_geom_angle_atom_site_label_3
_geom_angle_site_symmetry_1
_geom_angle_site_symmetry_3
_geom_angle
O3 Te1 O1 . . 93.55(10)
O3 Te1 O2 . . 97.05(10)
O1 Te1 O2 . . 94.99(10)
O1 Fe1 O3 2_546 . 87.71(10)
O1 Fe1 O2 2_546 2_646 99.81(11)
O3 Fe1 O2 . 2_646 100.30(10)
O1 Fe1 F1 2_546 . 99.47(10)
O3 Fe1 F1 . . 94.74(9)
O2 Fe1 F1 2_646 . 155.93(10)
O1 Fe1 F1 2_546 3_676 172.62(10)
O3 Fe1 F1 . 3_676 87.79(9)
O2 Fe1 F1 2_646 3_676 86.75(9)
F1 Fe1 F1 . 3_676 75.08(9)
O1 Fe1 O2 2_546 4_575 95.91(10)
O3 Fe1 O2 . 4_575 176.35(10)
O2 Fe1 O2 2_646 4_575 78.65(10)
F1 Fe1 O2 . 4_575 85.15(9)
F1 Fe1 O2 3_676 4_575 88.66(9)
Fe1 F1 Fe1 . 3_676 104.92(9)
Te1 O1 Fe1 . 2_556 140.40(14)
Fe1 O1 O3 2_556 . 173.54(13)
Te1 O2 Fe1 . 2_656 133.38(12)
Te1 O2 Fe1 . 4_676 125.27(12)
Fe1 O2 Fe1 2_656 4_676 101.35(10)
Te1 O3 Fe1 . . 114.89(12)

loop_
_geom_bond_atom_site_label_1
_geom_bond_atom_site_label_2
_geom_bond_site_symmetry_2
_geom_bond_distance
Te1 O3 . 1.870(2)
Te1 O1 . 1.884(2)
Te1 O2 . 1.904(2)
Fe1 O1 2_546 1.923(2)
Fe1 O3 . 1.941(2)
Fe1 O2 2_646 1.965(2)
Fe1 F1 . 1.9743(19)
Fe1 F1 3_676 2.040(2)
Fe1 O2 4_575 2.054(2)
F1 Fe1 3_676 2.040(2)
O1 Fe1 2_556 1.923(2)
O1 O3 . 2.736(3)
O2 Fe1 2_656 1.965(2)
O2 Fe1 4_676 2.054(2)
